data_4310188
loop_
_publ_author_name
'Xian-He Bu'
'Ming-Liang Tong'
'Ya-Bo Xie'
'Jian-Rong Li'
'Ho-Chol Chang'
'Susumu Kitagawa'
'Joan Ribas'

_publ_contact_author
; Xian-He Bu
  Department of Chemistry, Nankai University, Tianjin 300071,China
;
_publ_contact_author_email buxh@nankai.edu.cn
_publ_section_title
;
Synthesis, Structures, and Magnetic Properties of the Copper(II),
Cobalt(II), and Manganese(II) Complexes with 9-Acridinecarboxylate and
4-Quinolinecarboxylate Ligands
;
_journal_name_full 'Inorganic Chemistry'
_journal_page_first 9837
_journal_page_last 9846
_journal_paper_doi 10.1021/ic050886d
_journal_volume 44
_journal_year 2005
_chemical_formula_sum 'C20 H14 Co N2 O5'
_chemical_formula_weight 421.26
_chemical_name_systematic
; 
 ? 
;
_space_group_IT_number 15
_symmetry_cell_setting monoclinic
_symmetry_space_group_name_Hall '-C 2yc'
_symmetry_space_group_name_H-M 'C 1 2/c 1'
_atom_sites_solution_hydrogens geom
_atom_sites_solution_primary direct
_atom_sites_solution_secondary difmap
_audit_creation_method SHELXL-97
_cell_angle_alpha 90.00
_cell_angle_beta 92.33(3)
_cell_angle_gamma 90.00
_cell_formula_units_Z 4
_cell_length_a 14.926(5)
_cell_length_b 14.42(2)
_cell_length_c 7.529(3)
_cell_measurement_reflns_used 841
_cell_measurement_temperature 293(2)
_cell_measurement_theta_max 30.124
_cell_measurement_theta_min 4.135
_cell_volume 1619(2)
_computing_cell_refinement 'CrystalClear (Rigaku Corp., 2000)'
_computing_data_collection 'CrystalClear (Rigaku Corp., 2000)'
_computing_data_reduction 'CrystalClear (Rigaku Corp., 2000)'
_computing_molecular_graphics 'Bruker SHELXTL'
_computing_publication_material 'Bruker SHELXTL'
_computing_structure_refinement 'SHELXL-97 (Sheldrick, 1997)'
_computing_structure_solution 'SHELXS-97 (Sheldrick, 1990)'
_diffrn_ambient_temperature 293(2)
_diffrn_measured_fraction_theta_full 0.416
_diffrn_measured_fraction_theta_max 0.416
_diffrn_measurement_device_type 'Rigaku Mercury/MSC CCD'
_diffrn_measurement_method dtintegrate.ref'
_diffrn_radiation_monochromator graphite
_diffrn_radiation_source 'fine-focus sealed tube'
_diffrn_radiation_type MoK\a
_diffrn_radiation_wavelength 0.71073
_diffrn_reflns_av_R_equivalents 0.0348
_diffrn_reflns_av_sigmaI/netI 0.0426
_diffrn_reflns_limit_h_max 19
_diffrn_reflns_limit_h_min -19
_diffrn_reflns_limit_k_max 8
_diffrn_reflns_limit_k_min -18
_diffrn_reflns_limit_l_max 8
_diffrn_reflns_limit_l_min -9
_diffrn_reflns_number 3754
_diffrn_reflns_theta_full 27.63
_diffrn_reflns_theta_max 27.63
_diffrn_reflns_theta_min 3.30
_diffrn_standards_decay_% 0
_diffrn_standards_interval_count 0
_diffrn_standards_interval_time 0
_diffrn_standards_number 0
_exptl_absorpt_coefficient_mu 1.099
_exptl_absorpt_correction_T_max 0.9123
_exptl_absorpt_correction_T_min 0.8317
_exptl_absorpt_correction_type multi-scan
_exptl_absorpt_process_details SADABS
_exptl_crystal_colour purple
_exptl_crystal_density_diffrn 1.728
_exptl_crystal_density_method 'not measured'
_exptl_crystal_description Bar
_exptl_crystal_F_000 860
_exptl_crystal_size_max 0.4
_exptl_crystal_size_mid 0.2
_exptl_crystal_size_min 0.15
_refine_diff_density_max 0.450
_refine_diff_density_min -0.531
_refine_diff_density_rms 0.100
_refine_ls_extinction_method none
_refine_ls_goodness_of_fit_ref 1.091
_refine_ls_hydrogen_treatment mixed
_refine_ls_matrix_type full
_refine_ls_number_parameters 133
_refine_ls_number_reflns 1635
_refine_ls_number_restraints 0
_refine_ls_restrained_S_all 1.091
_refine_ls_R_factor_all 0.0529
_refine_ls_R_factor_gt 0.0392
_refine_ls_shift/su_max 0.000
_refine_ls_shift/su_mean 0.000
_refine_ls_structure_factor_coef Fsqd
_refine_ls_weighting_details 'w=1/[\s^2^(Fo^2^)+(0.0150P)^2^+9.9317P] where P=(Fo^2^+2Fc^2^)/3'
_refine_ls_weighting_scheme calc
_refine_ls_wR_factor_gt 0.0878
_refine_ls_wR_factor_ref 0.1068
_reflns_number_gt 1360
_reflns_number_total 1635
_reflns_threshold_expression I>2sigma(I)
_cod_data_source_file ic050886dsi20050602_083959_7.cif
_cod_data_source_block 8-complex8
_cod_depositor_comments
;
The following automatic conversions were performed:
'_exptl_absorpt_correction_type' value 'Multi-scan' changed to
'multi-scan' according to
'/home/saulius/struct/CIF-dictionaries/cif_core.dic' dictionary named
'cif_core.dic' version 2.4.1 from 2010-06-29.

Automatic conversion script
Id: cif_fix_enum 1527 2010-12-29 10:47:43Z saulius 

The following automatic conversions were performed:

'_refine_ls_weighting_scheme' value 'calc
w=1/[\s^2^(Fo^2^)+(0.0150P)^2^+9.9317P] where P=(Fo^2^+2Fc^2^)/3' was
changed to 'calc'. New tag '_refine_ls_weighting_details' was
created. The value of the new tag was set to
'w=1/[\s^2^(Fo^2^)+(0.0150P)^2^+9.9317P] where P=(Fo^2^+2Fc^2^)/3'.

Automatic conversion script
Id: cif_fix_values 3143 2015-03-26 13:38:13Z robertas 
;
_cod_original_cell_volume 1619(3)
_cod_database_code 4310188

loop_
_symmetry_equiv_pos_as_xyz
'x, y, z'
'-x, y, -z+1/2'
'x+1/2, y+1/2, z'
'-x+1/2, y+1/2, -z+1/2'
'-x, -y, -z'
'x, -y, z-1/2'
'-x+1/2, -y+1/2, -z'
'x+1/2, -y+1/2, z-1/2'

loop_
_atom_site_label
_atom_site_type_symbol
_atom_site_fract_x
_atom_site_fract_y
_atom_site_fract_z
_atom_site_U_iso_or_equiv
_atom_site_adp_type
_atom_site_occupancy
_atom_site_calc_flag
_atom_site_refinement_flags
_atom_site_disorder_assembly
_atom_site_disorder_group
Co1 Co 0.0000 0.0000 0.0000 0.01522(18) Uani 1 d S . .
O1 O 0.09425(18) -0.09188(18) 0.1139(3) 0.0321(6) Uani 1 d . . .
O2 O 0.10294(17) -0.07530(19) 0.4100(3) 0.0329(6) Uani 1 d . . .
O1W O 0.0000 0.0836(2) 0.2500 0.0172(6) Uani 1 d S . .
H1W H -0.047(3) 0.123(3) 0.243(6) 0.053(14) Uiso 1 d . . .
N1 N 0.35382(19) -0.29578(19) 0.2673(4) 0.0232(6) Uani 1 d . . .
C1 C 0.1268(2) -0.1081(2) 0.2662(4) 0.0198(7) Uani 1 d . . .
C2 C 0.2064(2) -0.1746(2) 0.2760(4) 0.0191(6) Uani 1 d . . .
C3 C 0.2005(2) -0.2577(2) 0.1900(4) 0.0226(7) Uani 1 d . . .
H3 H 0.1474 -0.2752 0.1303 0.027 Uiso 1 calc R . .
C4 C 0.2759(2) -0.3169(2) 0.1925(4) 0.0238(7) Uani 1 d . . .
H4 H 0.2698 -0.3745 0.1376 0.029 Uiso 1 calc R . .
C5 C 0.3606(2) -0.2133(2) 0.3581(4) 0.0207(7) Uani 1 d . . .
C6 C 0.4437(2) -0.1923(3) 0.4440(5) 0.0299(8) Uani 1 d . . .
H6 H 0.4913 -0.2337 0.4374 0.036 Uiso 1 calc R . .
C7 C 0.4548(3) -0.1114(3) 0.5373(5) 0.0351(9) Uani 1 d . . .
H7 H 0.5103 -0.0974 0.5914 0.042 Uiso 1 calc R . .
C8 C 0.3827(3) -0.0492(3) 0.5521(5) 0.0345(9) Uani 1 d . . .
H8 H 0.3906 0.0050 0.6180 0.041 Uiso 1 calc R . .
C9 C 0.3015(2) -0.0680(2) 0.4704(4) 0.0262(7) Uani 1 d . . .
H9 H 0.2544 -0.0265 0.4815 0.031 Uiso 1 calc R . .
C10 C 0.2879(2) -0.1502(2) 0.3682(4) 0.0197(7) Uani 1 d . . .

loop_
_atom_site_aniso_label
_atom_site_aniso_U_11
_atom_site_aniso_U_22
_atom_site_aniso_U_33
_atom_site_aniso_U_23
_atom_site_aniso_U_13
_atom_site_aniso_U_12
Co1 0.0131(3) 0.0184(3) 0.0143(3) 0.0017(2) 0.0020(2) 0.0000(2)
O1 0.0344(15) 0.0370(14) 0.0247(12) 0.0005(10) -0.0018(11) 0.0198(11)
O2 0.0326(15) 0.0484(16) 0.0182(12) -0.0010(11) 0.0052(11) 0.0207(12)
O1W 0.0142(15) 0.0176(15) 0.0198(15) 0.000 0.0005(13) 0.000
N1 0.0227(14) 0.0250(14) 0.0219(14) 0.0012(11) 0.0017(12) 0.0085(11)
C1 0.0184(16) 0.0242(15) 0.0168(15) 0.0029(12) 0.0021(13) 0.0057(12)
C2 0.0196(16) 0.0236(15) 0.0148(14) 0.0043(12) 0.0087(13) 0.0050(12)
C3 0.0184(16) 0.0272(16) 0.0224(16) 0.0005(13) 0.0032(14) 0.0021(13)
C4 0.0263(18) 0.0205(15) 0.0251(16) -0.0012(13) 0.0078(15) 0.0031(13)
C5 0.0167(16) 0.0281(16) 0.0176(15) 0.0037(12) 0.0047(13) 0.0045(13)
C6 0.0195(17) 0.044(2) 0.0265(17) -0.0002(15) 0.0010(15) 0.0022(15)
C7 0.025(2) 0.051(2) 0.0293(19) -0.0021(17) -0.0016(16) -0.0057(17)
C8 0.041(2) 0.035(2) 0.0278(19) -0.0067(15) 0.0036(17) -0.0100(17)
C9 0.0324(19) 0.0234(16) 0.0233(16) 0.0008(13) 0.0069(15) 0.0017(14)
C10 0.0192(16) 0.0233(15) 0.0169(15) 0.0022(12) 0.0037(13) 0.0020(12)

loop_
_atom_type_symbol
_atom_type_description
_atom_type_scat_dispersion_real
_atom_type_scat_dispersion_imag
_atom_type_scat_source
C C 0.0033 0.0016 'International Tables Vol C Tables 4.2.6.8 and 6.1.1.4'
H H 0.0000 0.0000 'International Tables Vol C Tables 4.2.6.8 and 6.1.1.4'
N N 0.0061 0.0033 'International Tables Vol C Tables 4.2.6.8 and 6.1.1.4'
O O 0.0106 0.0060 'International Tables Vol C Tables 4.2.6.8 and 6.1.1.4'
Co Co 0.3494 0.9721 'International Tables Vol C Tables 4.2.6.8 and 6.1.1.4'

loop_
_geom_angle_atom_site_label_1
_geom_angle_atom_site_label_2
_geom_angle_atom_site_label_3
_geom_angle
_geom_angle_site_symmetry_1
_geom_angle_site_symmetry_3
_geom_angle_publ_flag
O2 Co1 O2 180.0 2 6 ?
O2 Co1 O1 91.72(13) 2 . ?
O2 Co1 O1 88.28(13) 6 . ?
O2 Co1 O1 88.28(13) 2 5 ?
O2 Co1 O1 91.72(13) 6 5 ?
O1 Co1 O1 180.0 . 5 ?
O2 Co1 O1W 88.93(10) 2 . ?
O2 Co1 O1W 91.07(10) 6 . ?
O1 Co1 O1W 91.11(10) . . ?
O1 Co1 O1W 88.89(10) 5 . ?
O2 Co1 O1W 91.07(10) 2 5 ?
O2 Co1 O1W 88.93(10) 6 5 ?
O1 Co1 O1W 88.89(10) . 5 ?
O1 Co1 O1W 91.11(10) 5 5 ?
O1W Co1 O1W 180.0 . 5 ?
C1 O1 Co1 136.5(2) . . ?
C1 O2 Co1 138.0(2) . 2 ?
Co1 O1W Co1 114.73(15) . 2 ?
Co1 O1W H1W 108(3) . . ?
Co1 O1W H1W 111(3) 2 . ?
C4 N1 C5 117.6(3) . . ?
O1 C1 O2 127.8(3) . . ?
O1 C1 C2 115.8(3) . . ?
O2 C1 C2 116.5(3) . . ?
C3 C2 C10 119.1(3) . . ?
C3 C2 C1 119.7(3) . . ?
C10 C2 C1 121.2(3) . . ?
C2 C3 C4 119.4(3) . . ?
C2 C3 H3 120.3 . . ?
C4 C3 H3 120.3 . . ?
N1 C4 C3 123.9(3) . . ?
N1 C4 H4 118.0 . . ?
C3 C4 H4 118.0 . . ?
N1 C5 C6 117.4(3) . . ?
N1 C5 C10 122.7(3) . . ?
C6 C5 C10 119.9(3) . . ?
C7 C6 C5 120.3(3) . . ?
C7 C6 H6 119.8 . . ?
C5 C6 H6 119.8 . . ?
C6 C7 C8 120.5(4) . . ?
C6 C7 H7 119.8 . . ?
C8 C7 H7 119.8 . . ?
C9 C8 C7 120.4(3) . . ?
C9 C8 H8 119.8 . . ?
C7 C8 H8 119.8 . . ?
C8 C9 C10 120.9(3) . . ?
C8 C9 H9 119.6 . . ?
C10 C9 H9 119.6 . . ?
C2 C10 C5 117.2(3) . . ?
C2 C10 C9 124.8(3) . . ?
C5 C10 C9 118.0(3) . . ?

loop_
_geom_bond_atom_site_label_1
_geom_bond_atom_site_label_2
_geom_bond_distance
_geom_bond_site_symmetry_2
_geom_bond_publ_flag
Co1 O2 2.021(2) 2 ?
Co1 O2 2.021(2) 6 ?
Co1 O1 2.091(3) . ?
Co1 O1 2.091(3) 5 ?
Co1 O1W 2.235(2) . ?
Co1 O1W 2.235(2) 5 ?
O1 C1 1.249(4) . ?
O2 C1 1.246(4) . ?
O2 Co1 2.021(2) 2 ?
O1W Co1 2.235(2) 2 ?
O1W H1W 0.90(4) . ?
N1 C4 1.307(4) . ?
N1 C5 1.374(4) . ?
C1 C2 1.526(4) . ?
C2 C3 1.363(5) . ?
C2 C10 1.421(4) . ?
C3 C4 1.413(5) . ?
C3 H3 0.9300 . ?
C4 H4 0.9300 . ?
C5 C6 1.407(5) . ?
C5 C10 1.420(4) . ?
C6 C7 1.369(5) . ?
C6 H6 0.9300 . ?
C7 C8 1.408(6) . ?
C7 H7 0.9300 . ?
C8 C9 1.365(5) . ?
C8 H8 0.9300 . ?
C9 C10 1.424(5) . ?
C9 H9 0.9300 . ?

loop_
_geom_hbond_atom_site_label_D
_geom_hbond_atom_site_label_H
_geom_hbond_atom_site_label_A
_geom_hbond_distance_DH
_geom_hbond_distance_HA
_geom_hbond_distance_DA
_geom_hbond_angle_DHA
_geom_hbond_site_symmetry_A
O1W H1W N1 0.90(4) 1.91(4) 2.798(4) 171(5) 3_455
